data_4030452
loop_
_publ_author_name
'Mamedov, Vakhid A.'
'Zhukova, Nataliya A.'
'Beschastnova, Tat'yana N.'
'Syakaev, Victor V.'
'Krivolapov, Dmitry B.'
'Mironova, Ekaterina V.'
'Zamaletdinova, Anastasiya I.'
'Rizvanov, Il'dar Kh'
'Latypov, Shamil K.'

_publ_section_title
;
 Rearrangement of Quinoxalin-2-ones When Exposed to Enamines Generated in
 Situ from Ketones and Ammonium Acetate: Method for the Synthesis of
 1-(Pyrrolyl)benzimidazolones.
;
_journal_issue 3
_journal_name_full 'The Journal of organic chemistry'
_journal_page_first 1375
_journal_page_last 1386
_journal_paper_doi 10.1021/jo502135d
_journal_volume 80
_journal_year 2015
_chemical_formula_moiety 'C31 H31 Br N2 O2'
_chemical_formula_sum 'C31 H31 Br N2 O2'
_chemical_formula_weight 543.49
_space_group_IT_number 2
_symmetry_cell_setting triclinic
_symmetry_Int_Tables_number 2
_symmetry_space_group_name_Hall '-P 1'
_symmetry_space_group_name_H-M 'P -1'
_atom_sites_solution_hydrogens geom
_atom_sites_solution_primary direct
_atom_sites_solution_secondary difmap
_audit_creation_method SHELXL-97
_cell_angle_alpha 63.176(12)
_cell_angle_beta 76.230(13)
_cell_angle_gamma 65.626(12)
_cell_formula_units_Z 2
_cell_length_a 11.354(12)
_cell_length_b 11.372(12)
_cell_length_c 12.317(13)
_cell_measurement_reflns_used 1327
_cell_measurement_temperature 150(2)
_cell_measurement_theta_max 20.09
_cell_measurement_theta_min 2.31
_cell_volume 1290(2)
_computing_cell_refinement 'Bruker SAINT'
_computing_data_collection 'Bruker APEX2'
_computing_data_reduction 'Bruker SAINT'
_computing_molecular_graphics 'Bruker SHELXTL'
_computing_publication_material 'Bruker SHELXTL'
_computing_structure_refinement 'SHELXL-97 (Sheldrick, 2008)'
_computing_structure_solution 'SHELXS-97 (Sheldrick, 2008)'
_diffrn_ambient_temperature 150(2)
_diffrn_measured_fraction_theta_full 0.985
_diffrn_measured_fraction_theta_max 0.985
_diffrn_measurement_device_type 'Bruker APEX-II CCD'
_diffrn_measurement_method '\f and \w scans'
_diffrn_radiation_monochromator graphite
_diffrn_radiation_probe x-ray
_diffrn_radiation_type MoK\a
_diffrn_radiation_wavelength 0.71073
_diffrn_reflns_av_R_equivalents 0.0891
_diffrn_reflns_av_sigmaI/netI 0.1589
_diffrn_reflns_limit_h_max 13
_diffrn_reflns_limit_h_min -14
_diffrn_reflns_limit_k_max 14
_diffrn_reflns_limit_k_min -14
_diffrn_reflns_limit_l_max 15
_diffrn_reflns_limit_l_min -15
_diffrn_reflns_number 9987
_diffrn_reflns_theta_full 26.00
_diffrn_reflns_theta_max 26.00
_diffrn_reflns_theta_min 1.86
_diffrn_source 'fine-focus sealed tube'
_diffrn_source_type 'Smart APEX II'
_exptl_absorpt_coefficient_mu 1.625
_exptl_absorpt_correction_T_max 0.9088
_exptl_absorpt_correction_T_min 0.7370
_exptl_absorpt_correction_type multi-scan
_exptl_absorpt_process_details
;
G.M. Sheldrick (1998a). SADABS v.2.01, Bruker.
Siemens Area Detector Absorption Correction Program.
Bruker AXS. Madison. Wisconsin. USA
;
_exptl_crystal_colour colorless
_exptl_crystal_density_diffrn 1.399
_exptl_crystal_density_method 'not measured'
_exptl_crystal_description prism
_exptl_crystal_F_000 564
_exptl_crystal_size_max 0.20
_exptl_crystal_size_mid 0.10
_exptl_crystal_size_min 0.06
_refine_diff_density_max 1.594
_refine_diff_density_min -1.445
_refine_diff_density_rms 0.149
_refine_ls_extinction_method none
_refine_ls_goodness_of_fit_ref 0.987
_refine_ls_hydrogen_treatment mixed
_refine_ls_matrix_type full
_refine_ls_number_parameters 326
_refine_ls_number_reflns 4986
_refine_ls_number_restraints 0
_refine_ls_restrained_S_all 0.987
_refine_ls_R_factor_all 0.1690
_refine_ls_R_factor_gt 0.0950
_refine_ls_shift/su_max 0.000
_refine_ls_shift/su_mean 0.000
_refine_ls_structure_factor_coef Fsqd
_refine_ls_weighting_details 'calc w=1/[\s^2^(Fo^2^)+(0.1573P)^2^+0.0000P] where P=(Fo^2^+2Fc^2^)/3'
_refine_ls_weighting_scheme calc
_refine_ls_wR_factor_gt 0.2280
_refine_ls_wR_factor_ref 0.2818
_reflns_number_gt 2672
_reflns_number_total 4986
_reflns_threshold_expression >2sigma(I)
_cod_data_source_file jo502135d_si_006.cif
_cod_data_source_block v500_fin
_cod_depositor_comments 'Adding full bibliography for 4030450--4030452.cif.'
_cod_database_code 4030452

loop_
_symmetry_equiv_pos_as_xyz
'x, y, z'
'-x, -y, -z'

loop_
_atom_site_label
_atom_site_type_symbol
_atom_site_fract_x
_atom_site_fract_y
_atom_site_fract_z
_atom_site_U_iso_or_equiv
_atom_site_adp_type
_atom_site_occupancy
_atom_site_symmetry_multiplicity
_atom_site_calc_flag
_atom_site_refinement_flags
Br43 Br -0.55577(8) 0.52557(9) 1.26930(9) 0.0518(4) Uani 1 1 d .
O33 O -0.1170(5) 0.3454(5) 0.8345(5) 0.0382(13) Uani 1 1 d .
O2 O 0.1406(5) 0.1122(5) 0.7555(4) 0.0335(12) Uani 1 1 d .
N1 N 0.0725(5) 0.2735(6) 0.5659(5) 0.0255(13) Uani 1 1 d .
N4 N -0.1736(5) 0.2524(6) 0.6494(5) 0.0293(14) Uani 1 1 d .
C33 C -0.1658(6) 0.2688(7) 0.9237(7) 0.0295(17) Uani 1 1 d .
C3 C -0.0801(7) 0.1845(7) 0.7206(7) 0.0278(16) Uani 1 1 d .
C40 C -0.2537(6) 0.3256(7) 1.0140(6) 0.0271(16) Uani 1 1 d .
C31 C -0.1027(6) 0.0826(7) 0.8483(7) 0.0272(16) Uani 1 1 d .
C39 C -0.0093(7) -0.1072(7) 0.7699(7) 0.0331(17) Uani 1 1 d .
H39 H 0.0325 -0.0505 0.7034 0.040 Uiso 1 1 calc R
C8 C -0.0156(7) 0.4575(7) 0.3721(7) 0.0293(17) Uani 1 1 d .
H8 H 0.0660 0.4686 0.3423 0.035 Uiso 1 1 calc R
C4A C -0.1531(7) 0.3447(7) 0.5318(6) 0.0279(16) Uani 1 1 d .
C2 C 0.0536(7) 0.1865(7) 0.6841(7) 0.0276(16) Uani 1 1 d .
C32 C -0.1431(6) 0.1252(7) 0.9408(6) 0.0282(16) Uani 1 1 d .
H13 H -0.1574 0.0598 1.0201 0.034 Uiso 1 1 calc R
C43 C -0.4297(7) 0.4418(8) 1.1700(8) 0.040(2) Uani 1 1 d .
C34 C -0.0843(6) -0.0576(7) 0.8584(6) 0.0274(16) Uani 1 1 d .
C5 C -0.2544(7) 0.4244(7) 0.4555(7) 0.0338(18) Uani 1 1 d .
H5 H -0.3356 0.4115 0.4825 0.041 Uiso 1 1 calc R
C42 C -0.3852(8) 0.5291(8) 1.0595(8) 0.041(2) Uani 1 1 d .
H42 H -0.4146 0.6277 1.0376 0.049 Uiso 1 1 calc R
C11 C 0.2054(6) 0.2739(7) 0.5201(7) 0.0310(17) Uani 1 1 d .
H112 H 0.2588 0.2324 0.5901 0.037 Uiso 1 1 calc R
H111 H 0.2020 0.3723 0.4725 0.037 Uiso 1 1 calc R
C8A C -0.0294(7) 0.3585(7) 0.4883(7) 0.0297(17) Uani 1 1 d .
C35 C -0.1440(7) -0.1461(7) 0.9551(7) 0.0325(17) Uani 1 1 d .
H35 H -0.1954 -0.1162 1.0173 0.039 Uiso 1 1 calc R
C37 C -0.0541(8) -0.3222(8) 0.8721(7) 0.0393(19) Uani 1 1 d .
H37 H -0.0441 -0.4115 0.8768 0.047 Uiso 1 1 calc R
C45 C -0.2968(7) 0.2406(8) 1.1262(7) 0.0328(17) Uani 1 1 d .
H45 H -0.2663 0.1415 1.1505 0.039 Uiso 1 1 calc R
C38 C 0.0054(7) -0.2378(7) 0.7777(7) 0.0384(19) Uani 1 1 d .
H38 H 0.0575 -0.2694 0.7166 0.046 Uiso 1 1 calc R
C7 C -0.1184(7) 0.5390(7) 0.3003(7) 0.0341(18) Uani 1 1 d .
H7 H -0.1084 0.6082 0.2218 0.041 Uiso 1 1 calc R
C44 C -0.3848(7) 0.3023(8) 1.2021(7) 0.0396(19) Uani 1 1 d .
H44 H -0.4139 0.2441 1.2785 0.048 Uiso 1 1 calc R
C6 C -0.2386(7) 0.5215(8) 0.3415(7) 0.0353(18) Uani 1 1 d .
H6 H -0.3091 0.5772 0.2902 0.042 Uiso 1 1 calc R
C12 C 0.2684(7) 0.1913(8) 0.4403(7) 0.043(2) Uani 1 1 d .
H122 H 0.3525 0.2035 0.4042 0.052 Uiso 1 1 calc R
H121 H 0.2125 0.2300 0.3727 0.052 Uiso 1 1 calc R
C41 C -0.2982(7) 0.4700(8) 0.9830(7) 0.0365(18) Uani 1 1 d .
H41 H -0.2679 0.5288 0.9078 0.044 Uiso 1 1 calc R
C15 C 0.3336(11) -0.0379(11) 0.3409(12) 0.080(3) Uani 1 1 d .
H151 H 0.3053 0.0631 0.2854 0.096 Uiso 1 1 calc R
H152 H 0.2564 -0.0662 0.3694 0.096 Uiso 1 1 calc R
C36 C -0.1294(8) -0.2737(8) 0.9608(7) 0.040(2) Uani 1 1 d .
H36 H -0.1714 -0.3308 1.0267 0.048 Uiso 1 1 calc R
C14 C 0.3882(13) -0.0573(11) 0.4414(11) 0.085(4) Uani 1 1 d .
H142 H 0.4671 -0.0319 0.4131 0.102 Uiso 1 1 calc R
H141 H 0.4141 -0.1578 0.4981 0.102 Uiso 1 1 calc R
C18 C 0.5083(11) 0.0644(11) 0.1074(11) 0.077(3) Uani 1 1 d .
H182 H 0.4362 0.0895 0.0610 0.115 Uiso 1 1 calc R
H181 H 0.5837 0.0768 0.0514 0.115 Uiso 1 1 calc R
H183 H 0.4828 0.1253 0.1516 0.115 Uiso 1 1 calc R
C13 C 0.2910(11) 0.0346(9) 0.5105(9) 0.067(3) Uani 1 1 d .
H131 H 0.2070 0.0206 0.5265 0.080 Uiso 1 1 calc R
H132 H 0.3245 0.0021 0.5902 0.080 Uiso 1 1 calc R
C17 C 0.5412(10) -0.0823(11) 0.1941(10) 0.077(3) Uani 1 1 d .
H171 H 0.6026 -0.1002 0.2497 0.092 Uiso 1 1 calc R
H172 H 0.5876 -0.1426 0.1481 0.092 Uiso 1 1 calc R
C16 C 0.4344(11) -0.1278(11) 0.2687(11) 0.080(3) Uani 1 1 d .
H162 H 0.4726 -0.2252 0.3289 0.095 Uiso 1 1 calc R
H161 H 0.3852 -0.1318 0.2148 0.095 Uiso 1 1 calc R

loop_
_atom_site_aniso_label
_atom_site_aniso_U_11
_atom_site_aniso_U_22
_atom_site_aniso_U_33
_atom_site_aniso_U_23
_atom_site_aniso_U_13
_atom_site_aniso_U_12
Br43 0.0338(5) 0.0763(7) 0.0691(7) -0.0526(6) 0.0087(4) -0.0216(4)
O33 0.031(3) 0.047(3) 0.041(3) -0.015(3) 0.010(2) -0.028(3)
O2 0.024(3) 0.042(3) 0.039(3) -0.014(2) 0.001(2) -0.018(2)
N1 0.020(3) 0.031(3) 0.028(3) -0.008(3) 0.000(3) -0.016(3)
N4 0.023(3) 0.039(3) 0.032(4) -0.016(3) -0.001(3) -0.016(3)
C33 0.020(4) 0.034(4) 0.036(4) -0.012(4) -0.004(3) -0.012(3)
C3 0.025(4) 0.024(3) 0.038(5) -0.014(3) 0.001(3) -0.012(3)
C40 0.019(4) 0.038(4) 0.032(4) -0.017(3) -0.001(3) -0.013(3)
C31 0.014(3) 0.036(4) 0.041(5) -0.018(4) 0.001(3) -0.016(3)
C39 0.029(4) 0.040(4) 0.039(5) -0.019(4) 0.009(3) -0.023(3)
C8 0.028(4) 0.029(4) 0.038(5) -0.015(3) -0.002(3) -0.014(3)
C4A 0.026(4) 0.033(4) 0.031(4) -0.015(3) 0.004(3) -0.017(3)
C2 0.022(4) 0.032(4) 0.036(5) -0.022(4) 0.007(3) -0.013(3)
C32 0.021(4) 0.034(4) 0.028(4) -0.009(3) 0.001(3) -0.014(3)
C43 0.029(4) 0.055(5) 0.050(5) -0.030(4) -0.005(4) -0.016(4)
C34 0.025(4) 0.030(4) 0.033(4) -0.016(3) -0.001(3) -0.013(3)
C5 0.031(4) 0.040(4) 0.036(5) -0.014(4) -0.005(3) -0.017(3)
C42 0.039(5) 0.041(4) 0.058(6) -0.035(4) 0.007(4) -0.018(4)
C11 0.017(4) 0.041(4) 0.044(5) -0.020(4) 0.007(3) -0.021(3)
C8A 0.031(4) 0.031(4) 0.035(4) -0.015(3) -0.002(3) -0.017(3)
C35 0.033(4) 0.037(4) 0.031(4) -0.010(3) 0.001(3) -0.021(3)
C37 0.045(5) 0.032(4) 0.048(5) -0.015(4) -0.010(4) -0.019(4)
C45 0.033(4) 0.035(4) 0.034(4) -0.012(3) 0.004(3) -0.021(3)
C38 0.039(5) 0.043(4) 0.051(5) -0.031(4) 0.006(4) -0.023(4)
C7 0.045(5) 0.032(4) 0.033(4) -0.013(3) 0.001(4) -0.022(4)
C44 0.032(4) 0.052(5) 0.039(5) -0.026(4) 0.009(4) -0.017(4)
C6 0.027(4) 0.041(4) 0.043(5) -0.020(4) -0.006(4) -0.010(3)
C12 0.026(4) 0.055(5) 0.046(5) -0.020(4) 0.013(4) -0.020(4)
C41 0.037(4) 0.043(4) 0.041(5) -0.017(4) 0.004(4) -0.028(4)
C15 0.080(8) 0.068(7) 0.110(10) -0.030(7) -0.023(7) -0.040(6)
C36 0.053(5) 0.042(4) 0.034(5) -0.010(4) -0.001(4) -0.032(4)
C14 0.106(10) 0.064(7) 0.076(8) -0.019(6) -0.023(7) -0.024(7)
C18 0.068(7) 0.091(8) 0.089(8) -0.033(7) -0.001(6) -0.051(6)
C13 0.082(8) 0.054(6) 0.061(7) -0.035(5) 0.025(6) -0.024(5)
C17 0.055(7) 0.075(7) 0.082(8) -0.015(6) -0.011(6) -0.020(6)
C16 0.077(8) 0.076(7) 0.110(9) -0.065(7) 0.028(7) -0.036(6)

loop_
_atom_type_symbol
_atom_type_description
_atom_type_scat_dispersion_real
_atom_type_scat_dispersion_imag
_atom_type_scat_source
C C 0.0033 0.0016 'International Tables Vol C Tables 4.2.6.8 and 6.1.1.4'
H H 0.0000 0.0000 'International Tables Vol C Tables 4.2.6.8 and 6.1.1.4'
N N 0.0061 0.0033 'International Tables Vol C Tables 4.2.6.8 and 6.1.1.4'
O O 0.0106 0.0060 'International Tables Vol C Tables 4.2.6.8 and 6.1.1.4'
Br Br -0.2901 2.4595 'International Tables Vol C Tables 4.2.6.8 and 6.1.1.4'

loop_
_geom_angle_atom_site_label_1
_geom_angle_atom_site_label_2
_geom_angle_atom_site_label_3
_geom_angle
C2 N1 C8A 121.6(6)
C2 N1 C11 118.3(6)
C8A N1 C11 120.1(6)
C3 N4 C4A 118.3(6)
O33 C33 C32 121.3(7)
O33 C33 C40 119.2(6)
C32 C33 C40 119.4(6)
N4 C3 C2 125.1(7)
N4 C3 C31 118.0(6)
C2 C3 C31 116.6(6)
C41 C40 C45 118.6(7)
C41 C40 C33 118.7(6)
C45 C40 C33 122.7(6)
C32 C31 C34 125.0(7)
C32 C31 C3 120.2(6)
C34 C31 C3 114.8(6)
C38 C39 C34 121.0(7)
C7 C8 C8A 120.5(7)
C5 C4A N4 119.4(6)
C5 C4A C8A 119.5(7)
N4 C4A C8A 121.1(6)
O2 C2 N1 123.4(6)
O2 C2 C3 121.5(6)
N1 C2 C3 115.1(6)
C31 C32 C33 122.4(7)
C44 C43 C42 120.2(7)
C44 C43 Br43 121.4(6)
C42 C43 Br43 118.5(6)
C39 C34 C35 117.0(6)
C39 C34 C31 121.0(6)
C35 C34 C31 121.9(6)
C6 C5 C4A 120.5(7)
C41 C42 C43 119.1(7)
N1 C11 C12 111.8(6)
C8 C8A N1 122.7(6)
C8 C8A C4A 118.9(6)
N1 C8A C4A 118.4(6)
C36 C35 C34 121.2(7)
C38 C37 C36 118.3(7)
C44 C45 C40 119.4(7)
C37 C38 C39 121.1(7)
C8 C7 C6 120.6(7)
C43 C44 C45 121.6(8)
C5 C6 C7 120.0(7)
C11 C12 C13 112.7(7)
C42 C41 C40 121.1(7)
C14 C15 C16 111.3(10)
C35 C36 C37 121.3(7)
C15 C14 C13 111.6(10)
C12 C13 C14 113.2(8)
C18 C17 C16 117.3(10)
C17 C16 C15 118.8(9)

loop_
_geom_bond_atom_site_label_1
_geom_bond_atom_site_label_2
_geom_bond_distance
Br43 C43 1.883(8)
O33 C33 1.232(8)
O2 C2 1.232(8)
N1 C2 1.367(9)
N1 C8A 1.399(9)
N1 C11 1.481(8)
N4 C3 1.284(8)
N4 C4A 1.387(9)
C33 C32 1.465(10)
C33 C40 1.496(10)
C3 C2 1.484(10)
C3 C31 1.513(10)
C40 C41 1.393(10)
C40 C45 1.395(10)
C31 C32 1.345(10)
C31 C34 1.470(9)
C39 C38 1.385(10)
C39 C34 1.395(10)
C8 C7 1.365(10)
C8 C8A 1.388(10)
C4A C5 1.383(10)
C4A C8A 1.425(10)
C43 C44 1.340(11)
C43 C42 1.401(11)
C34 C35 1.410(10)
C5 C6 1.367(10)
C42 C41 1.376(11)
C11 C12 1.517(11)
C35 C36 1.360(10)
C37 C38 1.373(10)
C37 C36 1.393(11)
C45 C44 1.390(10)
C7 C6 1.400(10)
C12 C13 1.526(11)
C15 C14 1.405(14)
C15 C16 1.586(15)
C14 C13 1.561(14)
C18 C17 1.459(13)
C17 C16 1.464(14)
